data_7212695
loop_
_publ_author_name
'Li, Cheng-Peng'
'Chen, Jing'
'Du, Miao'

_publ_section_title
;
 Structural diversification and metal-directed assembly of coordination
 architectures based on tetrabromoterephthalic acid and a bent dipyridyl
 tecton 2,5-bis(4-pyridyl)-1,3,4-oxadiazole
;
_journal_issue 12
_journal_name_full CrystEngComm
_journal_page_first 4392
_journal_paper_doi 10.1039/c003738a
_journal_volume 12
_journal_year 2010
_chemical_formula_sum 'C20 H8 Br4 N4 O5 Pb'
_chemical_formula_weight 911.10
_chemical_name_systematic
;
?
;
_space_group_IT_number 15
_symmetry_cell_setting monoclinic
_symmetry_space_group_name_Hall '-C 2yc'
_symmetry_space_group_name_H-M 'C 1 2/c 1'
_atom_sites_solution_hydrogens geom
_atom_sites_solution_primary direct
_atom_sites_solution_secondary difmap
_audit_creation_method SHELXL-97
_cell_angle_alpha 90.00
_cell_angle_beta 98.032(3)
_cell_angle_gamma 90.00
_cell_formula_units_Z 4
_cell_length_a 11.691(2)
_cell_length_b 13.201(2)
_cell_length_c 16.250(3)
_cell_measurement_reflns_used 3324
_cell_measurement_temperature 296(2)
_cell_measurement_theta_max 27.42
_cell_measurement_theta_min 2.34
_cell_volume 2483.3(7)
_computing_cell_refinement 'Bruker APEX II'
_computing_data_collection 'Bruker APEX II'
_computing_data_reduction 'Bruker SAINT'
_computing_molecular_graphics 'Bruker SHELXTL'
_computing_publication_material 'Bruker SHELXTL'
_computing_structure_refinement 'SHELXL-97 (Sheldrick, 1997)'
_computing_structure_solution 'SHELXS-97 (Sheldrick, 1990)'
_diffrn_ambient_temperature 296(2)
_diffrn_measured_fraction_theta_full 1.000
_diffrn_measured_fraction_theta_max 1.000
_diffrn_measurement_device_type 'APEX II CCD area detector'
_diffrn_measurement_method 'phi and omega scans'
_diffrn_radiation_monochromator graphite
_diffrn_radiation_source 'fine-focus sealed tube'
_diffrn_radiation_type MoK\a
_diffrn_radiation_wavelength 0.71073
_diffrn_reflns_av_R_equivalents 0.0715
_diffrn_reflns_av_sigmaI/netI 0.0633
_diffrn_reflns_limit_h_max 13
_diffrn_reflns_limit_h_min -13
_diffrn_reflns_limit_k_max 12
_diffrn_reflns_limit_k_min -15
_diffrn_reflns_limit_l_max 19
_diffrn_reflns_limit_l_min -18
_diffrn_reflns_number 5985
_diffrn_reflns_theta_full 25.00
_diffrn_reflns_theta_max 25.00
_diffrn_reflns_theta_min 2.34
_exptl_absorpt_coefficient_mu 13.269
_exptl_absorpt_correction_T_max 1.000000
_exptl_absorpt_correction_T_min 0.218238
_exptl_absorpt_correction_type multi-scan
_exptl_absorpt_process_details SADABS
_exptl_crystal_colour Yellow
_exptl_crystal_density_diffrn 2.437
_exptl_crystal_density_meas ?
_exptl_crystal_density_method 'not measured'
_exptl_crystal_description Block
_exptl_crystal_F_000 1672
_exptl_crystal_size_max 0.28
_exptl_crystal_size_mid 0.22
_exptl_crystal_size_min 0.20
_refine_diff_density_max 1.625
_refine_diff_density_min -1.499
_refine_diff_density_rms 0.170
_refine_ls_extinction_method none
_refine_ls_goodness_of_fit_ref 1.041
_refine_ls_hydrogen_treatment constr
_refine_ls_matrix_type full
_refine_ls_number_parameters 231
_refine_ls_number_reflns 2200
_refine_ls_number_restraints 25
_refine_ls_restrained_S_all 1.036
_refine_ls_R_factor_all 0.0483
_refine_ls_R_factor_gt 0.0385
_refine_ls_shift/su_max 0.001
_refine_ls_shift/su_mean 0.000
_refine_ls_structure_factor_coef Fsqd
_refine_ls_weighting_details 'calc w=1/[\s^2^(Fo^2^)+(0.0491P)^2^+13.4134P] where P=(Fo^2^+2Fc^2^)/3'
_refine_ls_weighting_scheme calc
_refine_ls_wR_factor_gt 0.0956
_refine_ls_wR_factor_ref 0.1016
_reflns_number_gt 1881
_reflns_number_total 2200
_reflns_threshold_expression >2sigma(I)
_cod_data_source_file c003738a.txt
_cod_data_source_block 8
_cod_depositor_comments
;
The following automatic conversions were performed:

'_symmetry_cell_setting' value 'Monoclinic' changed to 'monoclinic'
according to /home/saulius/struct/CIF-dictionaries/cif_core.dic
dictionary named 'cif_core.dic' version 2.4.2 from
2011-04-26.

'_exptl_absorpt_correction_type' value 'MULTI-SCAN'
changed to 'multi-scan' according to
/home/saulius/struct/CIF-dictionaries/cif_core.dic dictionary named
'cif_core.dic' version 2.4.2 from 2011-04-26.

Automatic conversion script
Id: cif_fix_values 1891 2012-01-12 08:04:46Z andrius 

The following automatic conversions were performed:

'_exptl_crystal_density_meas' value 'none' was changed to '?' - the
value is perceived as not measured.

Automatic conversion script
Id: cif_fix_values 3008 2015-01-20 13:52:24Z robertas 
;
_cod_original_cell_volume 2483.5(7)
_cod_original_sg_symbol_H-M C2/c
_cod_database_code 7212695

loop_
_symmetry_equiv_pos_as_xyz
'x, y, z'
'-x, y, -z+1/2'
'x+1/2, y+1/2, z'
'-x+1/2, y+1/2, -z+1/2'
'-x, -y, -z'
'x, -y, z-1/2'
'-x+1/2, -y+1/2, -z'
'x+1/2, -y+1/2, z-1/2'

loop_
_atom_site_label
_atom_site_type_symbol
_atom_site_fract_x
_atom_site_fract_y
_atom_site_fract_z
_atom_site_U_iso_or_equiv
_atom_site_adp_type
_atom_site_occupancy
_atom_site_symmetry_multiplicity
_atom_site_calc_flag
_atom_site_refinement_flags
Pb1 Pb 1.0000 1.01323(3) 0.7500 0.03344(17) Uani 1 2 d S
Br1 Br 1.36658(8) 0.82386(8) 0.83824(5) 0.0505(3) Uani 1 1 d .
Br2 Br 1.48762(7) 0.63993(8) 0.96105(5) 0.0464(3) Uani 1 1 d .
O1 O 1.0643(5) 0.8766(4) 0.8319(3) 0.0442(14) Uani 1 1 d .
O2 O 1.1691(6) 0.9968(5) 0.9022(4) 0.0493(16) Uani 1 1 d .
C1 C 1.1399(7) 0.9095(7) 0.8897(5) 0.0370(19) Uani 1 1 d .
C2 C 1.1969(6) 0.8249(6) 0.9477(5) 0.0333(18) Uani 1 1 d .
C3 C 1.3009(6) 0.7803(7) 0.9316(5) 0.0359(19) Uani 1 1 d .
C4 C 1.3529(6) 0.7053(6) 0.9837(4) 0.0303(17) Uani 1 1 d .
C5 C 0.6110(18) 1.0445(18) 0.8731(11) 0.052(7) Uani 0.50 1 d PD
C6 C 0.6812(16) 0.963(2) 0.8990(15) 0.086(14) Uani 0.50 1 d PD
H6A H 0.6623 0.9220 0.9440 0.103 Uiso 0.50 1 d PR
C7 C 0.7773(16) 0.9390(19) 0.8624(11) 0.054(6) Uani 0.50 1 d PD
H7A H 0.8238 0.8816 0.8819 0.065 Uiso 0.50 1 d PR
N1 N 0.806(2) 0.9951(14) 0.8000(13) 0.052(8) Uani 0.50 1 d PD
C8 C 0.7397(12) 1.0742(14) 0.7732(11) 0.052(5) Uani 0.50 1 d PD
H8A H 0.7604 1.1136 0.7278 0.062 Uiso 0.50 1 d PR
C9 C 0.6429(11) 1.1010(12) 0.8083(9) 0.043(4) Uani 0.50 1 d PD
H9A H 0.5979 1.1587 0.7876 0.052 Uiso 0.50 1 d PR
O5 O 0.4860(12) 1.0331(12) 0.9802(8) 0.077(7) Uani 0.50 1 d PD
C10 C 0.5042(16) 1.0828(13) 0.9089(8) 0.081(9) Uani 0.50 1 d PD
N2 N 0.4383(14) 1.1571(12) 0.8815(10) 0.067(6) Uani 0.50 1 d PD
N3 N 0.3647(12) 1.1596(13) 0.9417(10) 0.074(6) Uani 0.50 1 d PD
C11 C 0.3935(11) 1.0894(12) 0.9959(11) 0.049(5) Uani 0.50 1 d PD
C12 C 0.3300(13) 1.0643(17) 1.0743(14) 0.064(10) Uani 0.50 1 d PD
C13 C 0.3373(16) 0.968(2) 1.1086(11) 0.062(10) Uani 0.50 1 d PD
H13A H 0.3882 0.9160 1.0943 0.075 Uiso 0.50 1 d PR
C14 C 0.2613(13) 0.9580(16) 1.1661(11) 0.061(6) Uani 0.50 1 d PD
H14A H 0.2590 0.8940 1.1939 0.073 Uiso 0.50 1 d PR
N4 N 0.1906(15) 1.0307(18) 1.1858(14) 0.054(8) Uani 0.50 1 d PD
C15 C 0.1877(16) 1.122(2) 1.1506(10) 0.068(8) Uani 0.50 1 d PD
H15A H 0.1360 1.1733 1.1659 0.081 Uiso 0.50 1 d PR
C16 C 0.2596(12) 1.1427(16) 1.0919(9) 0.060(6) Uani 0.50 1 d PD
H16A H 0.2606 1.2075 1.0651 0.072 Uiso 0.50 1 d PR

loop_
_atom_site_aniso_label
_atom_site_aniso_U_11
_atom_site_aniso_U_22
_atom_site_aniso_U_33
_atom_site_aniso_U_23
_atom_site_aniso_U_13
_atom_site_aniso_U_12
Pb1 0.0356(3) 0.0393(3) 0.0259(2) 0.000 0.00595(16) 0.000
Br1 0.0510(5) 0.0597(7) 0.0431(5) 0.0115(4) 0.0143(4) 0.0097(4)
Br2 0.0433(5) 0.0578(7) 0.0382(5) -0.0009(4) 0.0063(3) 0.0195(4)
O1 0.051(3) 0.038(4) 0.039(3) 0.008(3) -0.008(3) 0.004(3)
O2 0.062(4) 0.030(4) 0.053(4) 0.001(3) 0.000(3) 0.003(3)
C1 0.037(4) 0.044(6) 0.029(4) 0.004(4) 0.002(3) 0.013(4)
C2 0.035(4) 0.030(5) 0.033(4) -0.004(3) -0.001(3) -0.002(3)
C3 0.039(4) 0.037(5) 0.032(4) -0.001(4) 0.005(3) 0.013(4)
C4 0.031(4) 0.033(5) 0.027(4) -0.004(3) 0.004(3) 0.007(3)
C5 0.063(17) 0.062(16) 0.033(11) -0.016(11) 0.019(11) -0.032(14)
C6 0.13(3) 0.07(2) 0.062(19) -0.009(19) 0.008(18) -0.04(2)
C7 0.038(11) 0.10(2) 0.024(10) 0.004(12) 0.012(8) -0.023(13)
N1 0.078(18) 0.033(11) 0.050(15) -0.012(10) 0.025(12) -0.021(10)
C8 0.053(11) 0.058(15) 0.050(11) -0.005(10) 0.028(9) -0.006(10)
C9 0.045(9) 0.036(11) 0.055(11) -0.006(9) 0.028(8) -0.007(8)
O5 0.060(10) 0.13(2) 0.051(12) -0.042(10) 0.034(9) -0.046(12)
C10 0.106(18) 0.09(2) 0.058(13) -0.052(14) 0.065(13) -0.079(16)
N2 0.099(14) 0.029(10) 0.085(13) -0.027(10) 0.060(12) -0.017(9)
N3 0.065(11) 0.062(13) 0.106(15) -0.036(12) 0.051(11) -0.022(10)
C11 0.036(9) 0.059(14) 0.053(11) -0.022(10) 0.015(8) -0.021(9)
C12 0.010(8) 0.11(3) 0.077(18) -0.054(18) 0.005(9) -0.013(10)
C13 0.06(2) 0.08(2) 0.049(16) -0.043(16) 0.034(14) -0.033(17)
C14 0.049(12) 0.084(18) 0.052(13) -0.009(13) 0.010(10) -0.014(12)
N4 0.028(10) 0.11(2) 0.027(11) -0.004(12) 0.019(9) -0.001(12)
C15 0.039(12) 0.13(3) 0.035(11) -0.012(15) 0.016(9) -0.011(14)
C16 0.046(10) 0.096(18) 0.042(10) -0.020(11) 0.018(8) -0.005(11)

loop_
_atom_type_symbol
_atom_type_description
_atom_type_scat_dispersion_real
_atom_type_scat_dispersion_imag
_atom_type_scat_source
C C 0.0033 0.0016 'International Tables Vol C Tables 4.2.6.8 and 6.1.1.4'
H H 0.0000 0.0000 'International Tables Vol C Tables 4.2.6.8 and 6.1.1.4'
N N 0.0061 0.0033 'International Tables Vol C Tables 4.2.6.8 and 6.1.1.4'
O O 0.0106 0.0060 'International Tables Vol C Tables 4.2.6.8 and 6.1.1.4'
Br Br -0.2901 2.4595 'International Tables Vol C Tables 4.2.6.8 and 6.1.1.4'
Pb Pb -3.3944 10.1111 'International Tables Vol C Tables 4.2.6.8 and 6.1.1.4'

loop_
_geom_angle_atom_site_label_1
_geom_angle_atom_site_label_2
_geom_angle_atom_site_label_3
_geom_angle
_geom_angle_site_symmetry_1
_geom_angle_site_symmetry_3
O1 Pb1 O1 77.0(3) 2_756 .
O1 Pb1 N1 82.9(4) 2_756 .
O1 Pb1 N1 88.6(5) . .
O1 Pb1 N1 88.6(5) 2_756 2_756
O1 Pb1 N1 82.9(4) . 2_756
N1 Pb1 N1 169.1(8) . 2_756
O1 Pb1 N4 80.3(4) 2_756 5_677
O1 Pb1 N4 80.0(5) . 5_677
N1 Pb1 N4 8.6(7) . 5_677
N1 Pb1 N4 161.3(6) 2_756 5_677
O1 Pb1 N4 80.0(5) 2_756 6_675
O1 Pb1 N4 80.3(4) . 6_675
N1 Pb1 N4 161.3(6) . 6_675
N1 Pb1 N4 8.6(7) 2_756 6_675
N4 Pb1 N4 154.7(9) 5_677 6_675
C1 O1 Pb1 107.2(5) . .
O2 C1 O1 126.8(8) . .
O2 C1 C2 119.7(7) . .
O1 C1 C2 113.5(8) . .
C4 C2 C3 119.9(7) 7_767 .
C4 C2 C1 120.2(7) 7_767 .
C3 C2 C1 119.9(7) . .
C4 C3 C2 120.2(7) . .
C4 C3 Br1 121.1(5) . .
C2 C3 Br1 118.7(6) . .
C3 C4 C2 119.9(7) . 7_767
C3 C4 Br2 121.1(5) . .
C2 C4 Br2 118.9(6) 7_767 .
C13 C5 C9 99(3) 5_677 .
C6 C5 C9 116(2) . .
C13 C5 C10 131(3) 5_677 .
C6 C5 C10 128.4(16) . .
C9 C5 C10 115.5(17) . .
C13 C5 C14 51(2) 5_677 5_677
C6 C5 C14 65.4(18) . 5_677
C9 C5 C14 51.8(13) . 5_677
C10 C5 C14 161.8(17) . 5_677
C13 C5 C12 46(2) 5_677 5_677
C9 C5 C12 132.8(19) . 5_677
C10 C5 C12 111.7(14) . 5_677
C14 C5 C12 82.0(14) 5_677 5_677
C12 C6 C13 128(4) 5_677 5_677
C12 C6 C7 117(3) 5_677 .
C13 C6 C7 111(3) 5_677 .
C12 C6 C5 121(3) 5_677 .
C7 C6 C5 122(3) . .
C12 C6 C16 62(3) 5_677 5_677
C13 C6 C16 167(2) 5_677 5_677
C7 C6 C16 57.1(14) . 5_677
C5 C6 C16 164.7(13) . 5_677
C12 C6 C14 169(3) 5_677 5_677
C13 C6 C14 54.9(18) 5_677 5_677
C7 C6 C14 56.8(15) . 5_677
C5 C6 C14 66.5(17) . 5_677
C16 C6 C14 113.8(14) 5_677 5_677
C13 C6 H6A 124.9 5_677 .
C7 C6 H6A 119.2 . .
C5 C6 H6A 118.6 . .
C16 C6 H6A 64.5 5_677 .
C14 C6 H6A 168.0 5_677 .
C15 C7 N4 86.9(19) 5_677 5_677
C15 C7 N1 98.2(19) 5_677 .
C15 C7 C6 134(3) 5_677 .
N4 C7 C6 132(3) 5_677 .
N1 C7 C6 120(3) . .
C15 C7 C16 69(2) 5_677 5_677
N4 C7 C16 154(2) 5_677 5_677
N1 C7 C16 161.9(16) . 5_677
C6 C7 C16 67.7(16) . 5_677
C15 C7 C14 147(2) 5_677 5_677
N4 C7 C14 61.3(16) 5_677 5_677
N1 C7 C14 49.7(17) . 5_677
C6 C7 C14 72.2(18) . 5_677
C16 C7 C14 139.6(17) 5_677 5_677
C15 C7 C12 119(2) 5_677 5_677
N4 C7 C12 149(2) 5_677 5_677
N1 C7 C12 138(2) . 5_677
C16 C7 C12 50.8(8) 5_677 5_677
C14 C7 C12 89.7(15) 5_677 5_677
C15 C7 C13 160(2) 5_677 5_677
N4 C7 C13 107(2) 5_677 5_677
N1 C7 C13 95(2) . 5_677
C16 C7 C13 94.8(11) 5_677 5_677
C14 C7 C13 45.7(9) 5_677 5_677
N4 C7 H7A 108.5 5_677 .
N1 C7 H7A 119.9 . .
C6 C7 H7A 119.7 . .
C16 C7 H7A 54.8 5_677 .
C14 C7 H7A 163.4 5_677 .
C12 C7 H7A 102.0 5_677 .
C13 C7 H7A 143.5 5_677 .
N4 N1 C14 101(6) 5_677 5_677
C14 N1 C7 72(2) 5_677 .
N4 N1 C8 147(7) 5_677 .
C14 N1 C8 49.9(16) 5_677 .
C7 N1 C8 119(3) . .
C14 N1 C15 103.7(19) 5_677 5_677
C8 N1 C15 146(2) . 5_677
N4 N1 Pb1 104(6) 5_677 .
C14 N1 Pb1 141.1(17) 5_677 .
C7 N1 Pb1 128.9(16) . .
C8 N1 Pb1 109.1(14) . .
C15 N1 Pb1 104.5(13) 5_677 .
C14 C8 N1 58(2) 5_677 .
C14 C8 C9 67.0(13) 5_677 .
N1 C8 C9 122(2) . .
C14 C8 N4 51.9(13) 5_677 5_677
C9 C8 N4 115.0(16) . 5_677
C14 C8 H8A 162.6 5_677 .
N1 C8 H8A 118.5 . .
C9 C8 H8A 119.1 . .
N4 C8 H8A 125.9 5_677 .
C14 C9 C8 45.8(11) 5_677 .
C14 C9 C5 76.1(17) 5_677 .
C8 C9 C5 120.0(19) . .
C14 C9 C13 54.2(10) 5_677 5_677
C8 C9 C13 99.7(15) . 5_677
C14 C9 H9A 159.4 5_677 .
C8 C9 H9A 120.0 . .
C5 C9 H9A 120.1 . .
C13 C9 H9A 138.3 5_677 .
O5 O5 C11 119.9(18) 5_677 .
O5 O5 C10 143(2) 5_677 .
C11 O5 C10 96.7(14) . .
N2 C10 O5 120.1(17) . .
N2 C10 C5 126.8(13) . .
O5 C10 C5 113.1(16) . .
N2 C10 C13 135.9(12) . 5_677
O5 C10 C13 102.2(14) . 5_677
C10 N2 N3 99.9(16) . .
C11 N3 N2 109.6(16) . .
N3 C11 O5 113.7(15) . .
N3 C11 C12 126.0(14) . .
O5 C11 C12 120.3(15) . .
C6 C12 C16 96(3) 5_677 .
C16 C12 C13 128(2) . .
C6 C12 C11 152(3) 5_677 .
C16 C12 C11 111.5(18) . .
C13 C12 C11 120.2(15) . .
C6 C12 C7 45(2) 5_677 5_677
C16 C12 C7 52.5(16) . 5_677
C13 C12 C7 75.3(19) . 5_677
C11 C12 C7 159.4(16) . 5_677
C16 C12 C5 136(2) . 5_677
C11 C12 C5 111.2(13) . 5_677
C7 C12 C5 87.7(16) 5_677 5_677
C5 C13 C6 119(4) 5_677 5_677
C5 C13 C14 108(3) 5_677 .
C6 C13 C14 91(3) 5_677 .
C5 C13 C12 115(3) 5_677 .
C14 C13 C12 111(2) . .
C5 C13 C9 58(2) 5_677 5_677
C6 C13 C9 131(3) 5_677 5_677
C14 C13 C9 54.0(10) . 5_677
C12 C13 C9 147.8(16) . 5_677
C5 C13 C7 133(4) 5_677 5_677
C14 C13 C7 50.3(14) . 5_677
C12 C13 C7 60.6(16) . 5_677
C9 C13 C7 100.3(12) 5_677 5_677
C6 C13 C10 120.1(19) 5_677 5_677
C14 C13 C10 138.4(17) . 5_677
C12 C13 C10 104.7(12) . 5_677
C9 C13 C10 84.4(12) 5_677 5_677
C7 C13 C10 158.1(14) 5_677 5_677
C5 C13 H13A 50.5 5_677 .
C6 C13 H13A 143.3 5_677 .
C14 C13 H13A 125.0 . .
C12 C13 H13A 124.4 . .
C9 C13 H13A 77.1 5_677 .
C7 C13 H13A 173.7 5_677 .
C8 C14 N1 71.9(14) 5_677 5_677
C8 C14 N4 88.7(17) 5_677 .
C8 C14 C9 67.2(14) 5_677 5_677
N1 C14 C9 135.4(19) 5_677 5_677
N4 C14 C9 146.9(14) . 5_677
C8 C14 C13 138.5(19) 5_677 .
N1 C14 C13 142(2) 5_677 .
N4 C14 C13 125(2) . .
C9 C14 C13 71.8(14) 5_677 .
C8 C14 C7 127.3(19) 5_677 5_677
N1 C14 C7 58.6(12) 5_677 5_677
C9 C14 C7 144.0(17) 5_677 5_677
C13 C14 C7 84.1(19) . 5_677
C8 C14 C6 150.9(18) 5_677 5_677
N1 C14 C6 108.3(18) 5_677 5_677
N4 C14 C6 91.1(18) . 5_677
C9 C14 C6 99.2(12) 5_677 5_677
C7 C14 C6 51.0(9) 5_677 5_677
C8 C14 C5 117.2(16) 5_677 5_677
N1 C14 C5 148(2) 5_677 5_677
N4 C14 C5 135(2) . 5_677
C9 C14 C5 52.0(8) 5_677 5_677
C7 C14 C5 98.4(15) 5_677 5_677
C6 C14 C5 48.1(7) 5_677 5_677
N1 C14 H14A 100.1 5_677 .
N4 C14 H14A 117.5 . .
C9 C14 H14A 55.7 5_677 .
C13 C14 H14A 117.8 . .
C7 C14 H14A 157.6 5_677 .
C6 C14 H14A 151.3 5_677 .
C5 C14 H14A 104.0 5_677 .
N1 N4 C7 139(6) 5_677 5_677
N1 N4 C14 62(5) 5_677 .
C7 N4 C14 78(2) 5_677 .
N1 N4 C15 171(5) 5_677 .
C7 N4 C15 45(2) 5_677 .
C14 N4 C15 122(3) . .
C7 N4 C8 115.1(18) 5_677 5_677
C15 N4 C8 152.8(18) . 5_677
N1 N4 Pb1 68(6) 5_677 5_677
C7 N4 Pb1 145.5(18) 5_677 5_677
C14 N4 Pb1 121.3(17) . 5_677
C15 N4 Pb1 113.2(12) . 5_677
C8 N4 Pb1 92.9(12) 5_677 5_677
C7 C15 N4 48(2) 5_677 .
C7 C15 C16 72(2) 5_677 .
N4 C15 C16 119(2) . .
C7 C15 N1 49.3(15) 5_677 5_677
C16 C15 N1 120(2) . 5_677
C7 C15 H15A 165.1 5_677 .
N4 C15 H15A 120.2 . .
C16 C15 H15A 120.6 . .
N1 C15 H15A 119.4 5_677 .
C12 C16 C15 116(2) . .
C12 C16 C7 76.7(18) . 5_677
C15 C16 C6 93.7(18) . 5_677
C7 C16 C6 55.2(12) 5_677 5_677
C12 C16 H16A 122.0 . .
C15 C16 H16A 122.2 . .
C7 C16 H16A 160.6 5_677 .
C6 C16 H16A 144.0 5_677 .

loop_
_geom_bond_atom_site_label_1
_geom_bond_atom_site_label_2
_geom_bond_distance
_geom_bond_site_symmetry_2
Pb1 O1 2.304(5) 2_756
Pb1 O1 2.304(5) .
Pb1 N1 2.53(3) .
Pb1 N1 2.53(3) 2_756
Pb1 N4 2.65(2) 5_677
Pb1 N4 2.65(2) 6_675
Br1 C3 1.884(8) .
Br2 C4 1.877(7) .
O1 C1 1.272(10) .
O2 C1 1.212(10) .
C1 C2 1.550(11) .
C2 C4 1.387(10) 7_767
C2 C3 1.407(10) .
C3 C4 1.386(11) .
C4 C2 1.387(10) 7_767
C5 C13 0.66(3) 5_677
C5 C6 1.384(10) .
C5 C9 1.384(10) .
C5 C10 1.53(3) .
C5 C14 1.70(3) 5_677
C6 C12 0.59(4) 5_677
C6 C13 0.94(4) 5_677
C6 C7 1.379(10) .
C6 C16 1.55(3) 5_677
C6 C14 1.69(3) 5_677
C6 H6A 0.9600 .
C7 C15 0.95(3) 5_677
C7 N4 1.00(4) 5_677
C7 N1 1.336(10) .
C7 C16 1.41(3) 5_677
C7 C14 1.49(3) 5_677
C7 H7A 0.9599 .
N1 N4 0.41(3) 5_677
N1 C14 1.19(3) 5_677
N1 C8 1.336(10) .
N1 C15 1.74(3) 5_677
C8 C14 1.08(3) 5_677
C8 C9 1.383(10) .
C8 N4 1.70(3) 5_677
C8 H8A 0.9599 .
C9 C14 1.38(2) 5_677
C9 C13 1.62(3) 5_677
C9 H9A 0.9600 .
O5 O5 1.11(3) 5_677
O5 C11 1.366(10) .
O5 C10 1.374(10) .
C10 N2 1.288(10) .
N2 N3 1.392(9) .
N3 C11 1.290(10) .
C11 C12 1.60(3) .
C12 C6 0.59(4) 5_677
C12 C16 1.377(10) .
C12 C13 1.383(10) .
C13 C5 0.66(3) 5_677
C13 C6 0.94(4) 5_677
C13 C14 1.383(10) .
C13 C9 1.62(3) 5_677
C13 H13A 0.9600 .
C14 C8 1.08(3) 5_677
C14 N1 1.19(3) 5_677
C14 N4 1.334(10) .
C14 C9 1.38(2) 5_677
C14 C7 1.49(3) 5_677
C14 C6 1.69(3) 5_677
C14 C5 1.70(3) 5_677
C14 H14A 0.9600 .
N4 N1 0.41(3) 5_677
N4 C7 1.00(4) 5_677
N4 C15 1.337(10) .
N4 C8 1.70(3) 5_677
N4 Pb1 2.65(2) 5_677
C15 C7 0.95(3) 5_677
C15 C16 1.383(10) .
C15 N1 1.74(3) 5_677
C15 H15A 0.9601 .
C16 C7 1.41(3) 5_677
C16 C6 1.55(3) 5_677
C16 H16A 0.9600 .

loop_
_geom_torsion_atom_site_label_1
_geom_torsion_atom_site_label_2
_geom_torsion_atom_site_label_3
_geom_torsion_atom_site_label_4
_geom_torsion
_geom_torsion_site_symmetry_1
_geom_torsion_site_symmetry_4
O1 Pb1 O1 C1 164.4(6) 2_756 .
N1 Pb1 O1 C1 -112.5(6) . .
N1 Pb1 O1 C1 74.3(6) 2_756 .
N4 Pb1 O1 C1 -113.3(6) 5_677 .
N4 Pb1 O1 C1 82.6(7) 6_675 .
Pb1 O1 C1 O2 3.4(10) . .
Pb1 O1 C1 C2 -176.7(5) . .
O2 C1 C2 C4 92.2(10) . 7_767
O1 C1 C2 C4 -87.7(9) . 7_767
O2 C1 C2 C3 -86.4(10) . .
O1 C1 C2 C3 93.7(9) . .
C4 C2 C3 C4 0.8(13) 7_767 .
C1 C2 C3 C4 179.4(7) . .
C4 C2 C3 Br1 -179.6(6) 7_767 .
C1 C2 C3 Br1 -1.0(10) . .
C2 C3 C4 C2 -0.8(13) . 7_767
Br1 C3 C4 C2 179.6(6) . 7_767
C2 C3 C4 Br2 177.0(6) . .
Br1 C3 C4 Br2 -2.6(10) . .
C13 C5 C6 C12 114(7) 5_677 5_677
C9 C5 C6 C12 -178(4) . 5_677
C10 C5 C6 C12 5(3) . 5_677
C14 C5 C6 C12 171(4) 5_677 5_677
C9 C5 C6 C13 68(4) . 5_677
C10 C5 C6 C13 -110(5) . 5_677
C14 C5 C6 C13 56(4) 5_677 5_677
C12 C5 C6 C13 -114(7) 5_677 5_677
C13 C5 C6 C7 -68(4) 5_677 .
C9 C5 C6 C7 -0.1(3) . .
C10 C5 C6 C7 -177.8(18) . .
C14 C5 C6 C7 -11.8(8) 5_677 .
C12 C5 C6 C7 178(4) 5_677 .
C13 C5 C6 C16 -150(9) 5_677 5_677
C9 C5 C6 C16 -83(8) . 5_677
C10 C5 C6 C16 100(8) . 5_677
C14 C5 C6 C16 -94(8) 5_677 5_677
C12 C5 C6 C16 95(9) 5_677 5_677
C13 C5 C6 C14 -56(4) 5_677 5_677
C9 C5 C6 C14 11.7(8) . 5_677
C10 C5 C6 C14 -166.0(19) . 5_677
C12 C5 C6 C14 -171(4) 5_677 5_677
C12 C6 C7 C15 35(5) 5_677 5_677
C13 C6 C7 C15 -167(3) 5_677 5_677
C5 C6 C7 C15 -143(3) . 5_677
C16 C6 C7 C15 19(3) 5_677 5_677
C14 C6 C7 C15 -156(4) 5_677 5_677
C12 C6 C7 N4 174(4) 5_677 5_677
C13 C6 C7 N4 -28(3) 5_677 5_677
C5 C6 C7 N4 -3(2) . 5_677
C16 C6 C7 N4 158(3) 5_677 5_677
C14 C6 C7 N4 -16(2) 5_677 5_677
C12 C6 C7 N1 178(4) 5_677 .
C13 C6 C7 N1 -24.1(19) 5_677 .
C5 C6 C7 N1 0.1(3) . .
C16 C6 C7 N1 162.0(15) 5_677 .
C14 C6 C7 N1 -12.8(9) 5_677 .
C12 C6 C7 C16 16(3) 5_677 5_677
C13 C6 C7 C16 174(3) 5_677 5_677
C5 C6 C7 C16 -161.8(15) . 5_677
C14 C6 C7 C16 -174.7(18) 5_677 5_677
C12 C6 C7 C14 -169(4) 5_677 5_677
C13 C6 C7 C14 -11.4(18) 5_677 5_677
C5 C6 C7 C14 12.9(9) . 5_677
C16 C6 C7 C14 174.7(18) 5_677 5_677
C13 C6 C7 C12 158(5) 5_677 5_677
C5 C6 C7 C12 -178(4) . 5_677
C16 C6 C7 C12 -16(3) 5_677 5_677
C14 C6 C7 C12 169(4) 5_677 5_677
C12 C6 C7 C13 -158(5) 5_677 5_677
C5 C6 C7 C13 24.3(19) . 5_677
C16 C6 C7 C13 -174(3) 5_677 5_677
C14 C6 C7 C13 11.4(18) 5_677 5_677
C15 C7 N1 N4 -13(8) 5_677 5_677
C6 C7 N1 N4 -167(9) . 5_677
C16 C7 N1 N4 -54(11) 5_677 5_677
C14 C7 N1 N4 177(10) 5_677 5_677
C12 C7 N1 N4 -166(9) 5_677 5_677
C13 C7 N1 N4 -178(9) 5_677 5_677
C15 C7 N1 C14 170(3) 5_677 5_677
N4 C7 N1 C14 -177(10) 5_677 5_677
C6 C7 N1 C14 16.0(12) . 5_677
C16 C7 N1 C14 128(7) 5_677 5_677
C12 C7 N1 C14 17(2) 5_677 5_677
C13 C7 N1 C14 5.2(11) 5_677 5_677
C15 C7 N1 C8 154(2) 5_677 .
N4 C7 N1 C8 166(9) 5_677 .
C6 C7 N1 C8 -0.4(7) . .
C16 C7 N1 C8 112(7) 5_677 .
C14 C7 N1 C8 -16.4(11) 5_677 .
C12 C7 N1 C8 1(2) 5_677 .
C13 C7 N1 C8 -11.2(10) 5_677 .
N4 C7 N1 C15 13(8) 5_677 5_677
C6 C7 N1 C15 -154(2) . 5_677
C16 C7 N1 C15 -42(6) 5_677 5_677
C14 C7 N1 C15 -170(3) 5_677 5_677
C12 C7 N1 C15 -153(3) 5_677 5_677
C13 C7 N1 C15 -165(2) 5_677 5_677
C15 C7 N1 Pb1 -47.9(18) 5_677 .
N4 C7 N1 Pb1 -35(9) 5_677 .
C6 C7 N1 Pb1 157.8(14) . .
C16 C7 N1 Pb1 -90(7) 5_677 .
C14 C7 N1 Pb1 142(2) 5_677 .
C12 C7 N1 Pb1 158.8(16) 5_677 .
C13 C7 N1 Pb1 147.0(13) 5_677 .
O1 Pb1 N1 N4 72(5) 2_756 5_677
O1 Pb1 N1 N4 -5(5) . 5_677
N1 Pb1 N1 N4 33(5) 2_756 5_677
N4 Pb1 N1 N4 48(7) 6_675 5_677
O1 Pb1 N1 C14 -160(3) 2_756 5_677
O1 Pb1 N1 C14 123(3) . 5_677
N1 Pb1 N1 C14 161(3) 2_756 5_677
N4 Pb1 N1 C14 128(6) 5_677 5_677
N4 Pb1 N1 C14 176.2(17) 6_675 5_677
O1 Pb1 N1 C7 89.0(14) 2_756 .
O1 Pb1 N1 C7 12.0(14) . .
N1 Pb1 N1 C7 50.3(14) 2_756 .
N4 Pb1 N1 C7 17(4) 5_677 .
N4 Pb1 N1 C7 65(3) 6_675 .
O1 Pb1 N1 C8 -111.0(8) 2_756 .
O1 Pb1 N1 C8 171.9(8) . .
N1 Pb1 N1 C8 -149.7(8) 2_756 .
N4 Pb1 N1 C8 177(5) 5_677 .
N4 Pb1 N1 C8 -134.8(18) 6_675 .
O1 Pb1 N1 C15 64.8(11) 2_756 5_677
O1 Pb1 N1 C15 -12.3(12) . 5_677
N1 Pb1 N1 C15 26.1(11) 2_756 5_677
N4 Pb1 N1 C15 -7(4) 5_677 5_677
N4 Pb1 N1 C15 41(3) 6_675 5_677
N4 N1 C8 C14 33(8) 5_677 5_677
C7 N1 C8 C14 20.5(14) . 5_677
C15 N1 C8 C14 46(3) 5_677 5_677
Pb1 N1 C8 C14 -142(2) . 5_677
N4 N1 C8 C9 13(9) 5_677 .
C14 N1 C8 C9 -19.9(15) 5_677 .
C7 N1 C8 C9 0.6(9) . .
C15 N1 C8 C9 26(3) 5_677 .
Pb1 N1 C8 C9 -161.6(11) . .
C14 N1 C8 N4 -33(8) 5_677 5_677
C7 N1 C8 N4 -12(8) . 5_677
C15 N1 C8 N4 13(7) 5_677 5_677
Pb1 N1 C8 N4 -174(9) . 5_677
N1 C8 C9 C14 18.3(15) . 5_677
N4 C8 C9 C14 20.2(11) 5_677 5_677
C14 C8 C9 C5 -18.9(15) 5_677 .
N1 C8 C9 C5 -0.5(9) . .
N4 C8 C9 C5 1.3(13) 5_677 .
C14 C8 C9 C13 -5.7(15) 5_677 5_677
N1 C8 C9 C13 12.6(13) . 5_677
N4 C8 C9 C13 14.5(18) 5_677 5_677
C13 C5 C9 C14 20(3) 5_677 5_677
C6 C5 C9 C14 -13.6(10) . 5_677
C10 C5 C9 C14 164.5(18) . 5_677
C12 C5 C9 C14 -14.5(19) 5_677 5_677
C13 C5 C9 C8 34(4) 5_677 .
C6 C5 C9 C8 0.2(7) . .
C10 C5 C9 C8 178.3(16) . .
C14 C5 C9 C8 13.8(10) 5_677 .
C12 C5 C9 C8 -0.7(18) 5_677 .
C6 C5 C9 C13 -34(3) . 5_677
C10 C5 C9 C13 144(5) . 5_677
C14 C5 C9 C13 -20(3) 5_677 5_677
C12 C5 C9 C13 -35(3) 5_677 5_677
O5 O5 C10 N2 173(3) 5_677 .
C11 O5 C10 N2 -0.1(3) . .
O5 O5 C10 C5 -11(3) 5_677 .
C11 O5 C10 C5 176.3(14) . .
O5 O5 C10 C13 -20(3) 5_677 5_677
C11 O5 C10 C13 166.8(11) . 5_677
C13 C5 C10 N2 135(4) 5_677 .
C6 C5 C10 N2 -177.4(10) . .
C9 C5 C10 N2 5(2) . .
C14 C5 C10 N2 47(5) 5_677 .
C12 C5 C10 N2 -176.0(12) 5_677 .
C13 C5 C10 O5 -41(5) 5_677 .
C6 C5 C10 O5 6.4(16) . .
C9 C5 C10 O5 -171.3(10) . .
C14 C5 C10 O5 -129(5) 5_677 .
C12 C5 C10 O5 7.9(18) 5_677 .
C6 C5 C10 C13 48(4) . 5_677
C9 C5 C10 C13 -130(5) . 5_677
C14 C5 C10 C13 -88(7) 5_677 5_677
C12 C5 C10 C13 49(4) 5_677 5_677
O5 C10 N2 N3 0.2(5) . .
C5 C10 N2 N3 -175.7(16) . .
C13 C10 N2 N3 -161.3(16) 5_677 .
C10 N2 N3 C11 -0.2(5) . .
N2 N3 C11 O5 0.1(5) . .
N2 N3 C11 C12 -178.7(14) . .
O5 O5 C11 N3 -175(2) 5_677 .
C10 O5 C11 N3 0.0(3) . .
O5 O5 C11 C12 4(2) 5_677 .
C10 O5 C11 C12 178.8(13) . .
N3 C11 C12 C6 160(7) . 5_677
O5 C11 C12 C6 -19(7) . 5_677
N3 C11 C12 C16 -16.6(15) . .
O5 C11 C12 C16 164.7(10) . .
N3 C11 C12 C13 154.9(10) . .
O5 C11 C12 C13 -23.8(15) . .
N3 C11 C12 C7 20(5) . 5_677
O5 C11 C12 C7 -159(4) . 5_677
N3 C11 C12 C5 174.7(12) . 5_677
O5 C11 C12 C5 -4.0(18) . 5_677
C6 C12 C13 C5 -108(7) 5_677 5_677
C16 C12 C13 C5 -122(4) . 5_677
C11 C12 C13 C5 68(4) . 5_677
C7 C12 C13 C5 -127(4) 5_677 5_677
C16 C12 C13 C6 -14(4) . 5_677
C11 C12 C13 C6 176(5) . 5_677
C7 C12 C13 C6 -19(4) 5_677 5_677
C5 C12 C13 C6 108(7) 5_677 5_677
C6 C12 C13 C14 14(4) 5_677 .
C16 C12 C13 C14 0.1(3) . .
C11 C12 C13 C14 -169.9(13) . .
C7 C12 C13 C14 -4.7(8) 5_677 .
C5 C12 C13 C14 122(4) 5_677 .
C6 C12 C13 C9 -40(5) 5_677 5_677
C16 C12 C13 C9 -54(3) . 5_677
C11 C12 C13 C9 136(3) . 5_677
C7 C12 C13 C9 -59(3) 5_677 5_677
C5 C12 C13 C9 68(3) 5_677 5_677
C6 C12 C13 C7 19(4) 5_677 5_677
C16 C12 C13 C7 4.9(8) . 5_677
C11 C12 C13 C7 -165.2(15) . 5_677
C5 C12 C13 C7 127(4) 5_677 5_677
C6 C12 C13 C10 -143(5) 5_677 5_677
C16 C12 C13 C10 -157.5(12) . 5_677
C11 C12 C13 C10 32.4(11) . 5_677
C7 C12 C13 C10 -162.4(13) 5_677 5_677
C5 C12 C13 C10 -35(3) 5_677 5_677
C5 C13 C14 C8 -12(6) 5_677 5_677
C6 C13 C14 C8 -133(3) 5_677 5_677
C12 C13 C14 C8 -138(3) . 5_677
C9 C13 C14 C8 10(3) 5_677 5_677
C7 C13 C14 C8 -143(4) 5_677 5_677
C10 C13 C14 C8 8(5) 5_677 5_677
C5 C13 C14 N1 121(4) 5_677 5_677
C6 C13 C14 N1 0(3) 5_677 5_677
C12 C13 C14 N1 -5(3) . 5_677
C9 C13 C14 N1 143(3) 5_677 5_677
C7 C13 C14 N1 -10(2) 5_677 5_677
C10 C13 C14 N1 142(3) 5_677 5_677
C5 C13 C14 N4 126(4) 5_677 .
C6 C13 C14 N4 4.9(16) 5_677 .
C12 C13 C14 N4 0.1(3) . .
C9 C13 C14 N4 147.7(13) 5_677 .
C7 C13 C14 N4 -5.2(10) 5_677 .
C10 C13 C14 N4 146(2) 5_677 .
C5 C13 C14 C9 -21(4) 5_677 5_677
C6 C13 C14 C9 -143(2) 5_677 5_677
C12 C13 C14 C9 -147.5(13) . 5_677
C7 C13 C14 C9 -152.9(16) 5_677 5_677
C10 C13 C14 C9 -1(2) 5_677 5_677
C5 C13 C14 C7 131(4) 5_677 5_677
C6 C13 C14 C7 10.1(15) 5_677 5_677
C12 C13 C14 C7 5.4(9) . 5_677
C9 C13 C14 C7 152.9(16) 5_677 5_677
C10 C13 C14 C7 152(2) 5_677 5_677
C5 C13 C14 C6 121(5) 5_677 5_677
C12 C13 C14 C6 -4.8(16) . 5_677
C9 C13 C14 C6 143(2) 5_677 5_677
C7 C13 C14 C6 -10.1(15) 5_677 5_677
C10 C13 C14 C6 142(3) 5_677 5_677
C6 C13 C14 C5 -121(5) 5_677 5_677
C12 C13 C14 C5 -126(4) . 5_677
C9 C13 C14 C5 21(4) 5_677 5_677
C7 C13 C14 C5 -131(4) 5_677 5_677
C10 C13 C14 C5 20(3) 5_677 5_677
C8 C14 N4 N1 -17(4) 5_677 5_677
C9 C14 N4 N1 -59(6) 5_677 5_677
C13 C14 N4 N1 -170(5) . 5_677
C7 C14 N4 N1 -178(7) 5_677 5_677
C6 C14 N4 N1 -167(5) 5_677 5_677
C5 C14 N4 N1 -145(5) 5_677 5_677
C8 C14 N4 C7 162(3) 5_677 5_677
N1 C14 N4 C7 178(7) 5_677 5_677
C9 C14 N4 C7 120(4) 5_677 5_677
C13 C14 N4 C7 8.0(15) . 5_677
C6 C14 N4 C7 10.7(13) 5_677 5_677
C5 C14 N4 C7 33(2) 5_677 5_677
C8 C14 N4 C15 153.4(18) 5_677 .
N1 C14 N4 C15 170(6) 5_677 .
C9 C14 N4 C15 111(4) 5_677 .
C13 C14 N4 C15 -0.3(7) . .
C7 C14 N4 C15 -8.3(14) 5_677 .
C6 C14 N4 C15 2.4(11) 5_677 .
C5 C14 N4 C15 25(2) 5_677 .
N1 C14 N4 C8 17(4) 5_677 5_677
C9 C14 N4 C8 -42(3) 5_677 5_677
C13 C14 N4 C8 -153.6(18) . 5_677
C7 C14 N4 C8 -162(3) 5_677 5_677
C6 C14 N4 C8 -150.9(18) 5_677 5_677
C5 C14 N4 C8 -129(2) 5_677 5_677
C8 C14 N4 Pb1 -49.6(13) 5_677 5_677
N1 C14 N4 Pb1 -33(5) 5_677 5_677
C9 C14 N4 Pb1 -92(3) 5_677 5_677
C13 C14 N4 Pb1 156.7(12) . 5_677
C7 C14 N4 Pb1 149(2) 5_677 5_677
C6 C14 N4 Pb1 159.4(12) 5_677 5_677
C5 C14 N4 Pb1 -178.5(15) 5_677 5_677
C14 N4 C15 C7 11.5(19) . 5_677
C8 N4 C15 C7 50(3) 5_677 5_677
Pb1 N4 C15 C7 -147(3) 5_677 5_677
C7 N4 C15 C16 -11.3(19) 5_677 .
C14 N4 C15 C16 0.2(9) . .
C8 N4 C15 C16 39(3) 5_677 .
Pb1 N4 C15 C16 -158.5(11) 5_677 .
C6 C12 C16 C15 -8(3) 5_677 .
C13 C12 C16 C15 -0.2(6) . .
C11 C12 C16 C15 170.6(13) . .
C7 C12 C16 C15 5.7(11) 5_677 .
C5 C12 C16 C15 -24.6(18) 5_677 .
C6 C12 C16 C7 -13(2) 5_677 5_677
C13 C12 C16 C7 -5.9(10) . 5_677
C11 C12 C16 C7 164.8(15) . 5_677
C5 C12 C16 C7 -30(2) 5_677 5_677
C13 C12 C16 C6 8(3) . 5_677
C11 C12 C16 C6 178(3) . 5_677
C7 C12 C16 C6 13(2) 5_677 5_677
C5 C12 C16 C6 -16.8(19) 5_677 5_677
C7 C15 C16 C12 -8.8(16) 5_677 .
N4 C15 C16 C12 0.0(8) . .
N1 C15 C16 C12 2.4(14) 5_677 .
N4 C15 C16 C7 8.8(15) . 5_677
N1 C15 C16 C7 11.2(12) 5_677 5_677
C7 C15 C16 C6 -11.7(15) 5_677 5_677
N4 C15 C16 C6 -2.9(11) . 5_677
N1 C15 C16 C6 -0.5(18) 5_677 5_677
